data_7242754
loop_
_publ_author_name
'Ruiz, Andr\'es Castro'
'Damodaran, Krishna K.'
'Suman, Sigridur G.'

_publ_section_title
;
 Towards a selective synthetic route for cobalt amino acid complexes and
 their application in ring opening polymerization of rac-lactide
;
_journal_issue 27
_journal_name_full 'RSC Advances'
_journal_page_first 16326
_journal_page_last 16338
_journal_paper_doi 10.1039/D1RA02909F
_journal_volume 11
_journal_year 2021
_chemical_formula_moiety 'C14 H16 Co N4 O4, F6 P'
_chemical_formula_sum 'C14 H16 Co F6 N4 O4 P'
_chemical_formula_weight 508.21
_space_group_crystal_system orthorhombic
_space_group_IT_number 61
_space_group_name_Hall '-P 2ac 2ab'
_space_group_name_H-M_alt 'P b c a'
_atom_sites_solution_hydrogens geom
_atom_sites_solution_primary iterative
_audit_creation_date 2020-07-30
_audit_creation_method
;
Olex2 1.2
(compiled 2018.05.29 svn.r3508 for OlexSys, GUI svn.r5506)
;
_audit_update_record
;
2021-02-01 deposited with the CCDC.	2021-04-19 downloaded from the CCDC.
;
_cell_angle_alpha 90
_cell_angle_beta 90
_cell_angle_gamma 90
_cell_formula_units_Z 8
_cell_length_a 21.0340(16)
_cell_length_b 8.2876(6)
_cell_length_c 25.1217(19)
_cell_measurement_reflns_used 9812
_cell_measurement_temperature 172(2)
_cell_measurement_theta_max 27.06
_cell_measurement_theta_min 3.10
_cell_volume 4379.2(6)
_computing_cell_refinement 'SAINT v8.37A (Bruker, 2015)'
_computing_data_collection 'SAINT V8.35A (?, 2016)'
_computing_data_reduction 'SAINT v8.37A (Bruker, 2015)'
_computing_molecular_graphics 'Olex2 (Dolomanov et al., 2009)'
_computing_publication_material 'Olex2 (Dolomanov et al., 2009)'
_computing_structure_refinement 'XL (Sheldrick, 2008)'
_computing_structure_solution 'olex2.solve (Bourhis et al., 2015)'
_diffrn_ambient_temperature 171.98
_diffrn_measured_fraction_theta_full 0.999
_diffrn_measured_fraction_theta_max 0.998
_diffrn_measurement_device_type 'Bruker APEX-II CCD'
_diffrn_measurement_method '\f and \w scans'
_diffrn_radiation_type MoK\a
_diffrn_radiation_wavelength 0.71073
_diffrn_reflns_av_R_equivalents 0.0968
_diffrn_reflns_av_unetI/netI 0.0197
_diffrn_reflns_Laue_measured_fraction_full 0.999
_diffrn_reflns_Laue_measured_fraction_max 0.998
_diffrn_reflns_limit_h_max 27
_diffrn_reflns_limit_h_min -27
_diffrn_reflns_limit_k_max 10
_diffrn_reflns_limit_k_min -10
_diffrn_reflns_limit_l_max 32
_diffrn_reflns_limit_l_min -32
_diffrn_reflns_number 209480
_diffrn_reflns_point_group_measured_fraction_full 0.999
_diffrn_reflns_point_group_measured_fraction_max 0.998
_diffrn_reflns_theta_full 25.242
_diffrn_reflns_theta_max 27.179
_diffrn_reflns_theta_min 3.100
_diffrn_standards_number 0
_exptl_absorpt_coefficient_mu 0.933
_exptl_absorpt_correction_T_max 0.7455
_exptl_absorpt_correction_T_min 0.6952
_exptl_absorpt_correction_type multi-scan
_exptl_absorpt_process_details
'SADABS-2016/2 (Bruker,2016/2) was used for absorption correction. wR2(int) was 0.0652 before and 0.0559 after correction. The Ratio of minimum to maximum transmission is 0.9325. The \l/2 correction factor is Not present.'
_exptl_crystal_colour RED
_exptl_crystal_density_diffrn 1.542
_exptl_crystal_description ROD
_exptl_crystal_F_000 2048
_exptl_crystal_size_max 0.28
_exptl_crystal_size_mid 0.15
_exptl_crystal_size_min 0.09
_platon_squeeze_details (replace
_refine_diff_density_max 0.526
_refine_diff_density_min -0.327
_refine_diff_density_rms 0.079
_refine_ls_extinction_method none
_refine_ls_goodness_of_fit_ref 1.039
_refine_ls_hydrogen_treatment constr
_refine_ls_matrix_type full
_refine_ls_number_parameters 271
_refine_ls_number_reflns 4862
_refine_ls_number_restraints 0
_refine_ls_restrained_S_all 1.039
_refine_ls_R_factor_all 0.0411
_refine_ls_R_factor_gt 0.0319
_refine_ls_shift/su_max 0.001
_refine_ls_shift/su_mean 0.000
_refine_ls_structure_factor_coef Fsqd
_refine_ls_weighting_details 'w=1/[\s^2^(Fo^2^)+(0.0594P)^2^+2.0972P] where P=(Fo^2^+2Fc^2^)/3'
_refine_ls_weighting_scheme calc
_refine_ls_wR_factor_gt 0.0935
_refine_ls_wR_factor_ref 0.0976
_reflns_Friedel_coverage 0.000
_reflns_number_gt 4010
_reflns_number_total 4862
_reflns_threshold_expression 'I > 2\s(I)'
_cod_data_source_file d1ra02909f2.cif
_cod_data_source_block mo_sgs_acr_76r1_0ma_a_sq
_cod_database_code 7242754
_shelx_shelxl_version_number 2017/1
_shelx_space_group_comment
;
The symmetry employed for this shelxl refinement is uniquely defined
by the following loop, which should always be used as a source of
symmetry information in preference to the above space-group names.
They are only intended as comments.
;
_shelx_estimated_absorpt_t_max 0.921
_shelx_estimated_absorpt_t_min 0.780
_olex2_refinement_description
;
1. Fixed Uiso
 At 1.2 times of:
  All C(H) groups, All C(H,H) groups, All N(H,H) groups
2.a Secondary CH2 refined with riding coordinates:
 N1(H1A,H1B), C2(H2A,H2B), N2(H2C,H2D), C4(H4A,H4B)
2.b Aromatic/amide H refined with riding coordinates:
 C6(H6), C5(H5), C7(H7), C8(H8), C11(H11), C12(H12), C13(H13), C14(H14)
;
_olex2_submission_special_instructions 'No special instructions were received'

loop_
_space_group_symop_operation_xyz
'x, y, z'
'-x+1/2, -y, z+1/2'
'-x, y+1/2, -z+1/2'
'x+1/2, -y+1/2, -z'
'-x, -y, -z'
'x-1/2, y, -z-1/2'
'x, -y-1/2, z-1/2'
'-x-1/2, y-1/2, z'

loop_
_atom_site_label
_atom_site_type_symbol
_atom_site_fract_x
_atom_site_fract_y
_atom_site_fract_z
_atom_site_U_iso_or_equiv
_atom_site_adp_type
_atom_site_occupancy
_atom_site_site_symmetry_order
_atom_site_calc_flag
_atom_site_refinement_flags_posn
_atom_site_refinement_flags_adp
_atom_site_refinement_flags_occupancy
_atom_site_disorder_assembly
_atom_site_disorder_group
Co1 Co 0.43066(2) 0.70103(3) 0.65551(2) 0.01722(9) Uani 1 1 d . . . . .
P1 P 0.37857(3) 0.48102(7) 0.46401(2) 0.02533(13) Uani 1 1 d . . . . .
F1 F 0.42662(7) 0.61756(17) 0.48472(6) 0.0423(4) Uani 1 1 d . . . . .
C1 C 0.36726(11) 0.4181(3) 0.65878(9) 0.0280(5) Uani 1 1 d . . . . .
N1 N 0.45504(9) 0.52874(19) 0.60685(7) 0.0221(4) Uani 1 1 d . . . . .
H1A H 0.441225 0.551262 0.573334 0.026 Uiso 1 1 calc R . . . .
H1B H 0.498091 0.518143 0.606069 0.026 Uiso 1 1 calc R . . . .
O1 O 0.36354(7) 0.56430(16) 0.67608(6) 0.0246(3) Uani 1 1 d . . . . .
F2 F 0.40284(7) 0.51158(19) 0.40465(6) 0.0447(4) Uani 1 1 d . . . . .
C2 C 0.42528(10) 0.3781(2) 0.62649(9) 0.0252(4) Uani 1 1 d . . . . .
H2A H 0.456034 0.317746 0.648723 0.030 Uiso 1 1 calc R . . . .
H2B H 0.413223 0.309002 0.595967 0.030 Uiso 1 1 calc R . . . .
N2 N 0.40574(8) 0.84959(19) 0.71110(7) 0.0218(4) Uani 1 1 d . . . . .
H2C H 0.426630 0.945027 0.707221 0.026 Uiso 1 1 calc R . . . .
H2D H 0.363200 0.868878 0.709441 0.026 Uiso 1 1 calc R . . . .
O2 O 0.32653(9) 0.3151(2) 0.66765(9) 0.0482(5) Uani 1 1 d . . . . .
O3 O 0.48551(6) 0.60861(15) 0.70663(5) 0.0207(3) Uani 1 1 d . . . . .
F3 F 0.33202(8) 0.34351(19) 0.44474(7) 0.0537(4) Uani 1 1 d . . . . .
C3 C 0.47709(10) 0.6593(2) 0.75471(8) 0.0209(4) Uani 1 1 d . . . . .
N3 N 0.37891(8) 0.81165(19) 0.60425(7) 0.0219(4) Uani 1 1 d . . . . .
C4 C 0.42226(10) 0.7748(2) 0.76258(8) 0.0237(4) Uani 1 1 d . . . . .
H4A H 0.385035 0.715902 0.776877 0.028 Uiso 1 1 calc R . . . .
H4B H 0.434318 0.859409 0.788491 0.028 Uiso 1 1 calc R . . . .
N4 N 0.49586(8) 0.84223(18) 0.62901(7) 0.0193(3) Uani 1 1 d . . . . .
O4 O 0.51018(8) 0.61773(17) 0.79258(6) 0.0293(4) Uani 1 1 d . . . . .
F4 F 0.35640(7) 0.4523(2) 0.52423(6) 0.0480(4) Uani 1 1 d . . . . .
F6 F 0.32474(7) 0.61201(18) 0.45620(7) 0.0462(4) Uani 1 1 d . . . . .
C6 C 0.28274(12) 0.8755(3) 0.55931(11) 0.0389(6) Uani 1 1 d . . . . .
H6 H 0.238817 0.854885 0.553719 0.047 Uiso 1 1 calc R . . . .
C5 C 0.31672(11) 0.7863(3) 0.59603(10) 0.0304(5) Uani 1 1 d . . . . .
H5 H 0.295514 0.705052 0.615942 0.036 Uiso 1 1 calc R . . . .
F5 F 0.43403(7) 0.35022(19) 0.47222(7) 0.0465(4) Uani 1 1 d . . . . .
C7 C 0.31301(13) 0.9939(3) 0.53111(10) 0.0366(6) Uani 1 1 d . . . . .
H7 H 0.290218 1.055649 0.505610 0.044 Uiso 1 1 calc R . . . .
C8 C 0.37684(12) 1.0234(2) 0.53978(9) 0.0305(5) Uani 1 1 d . . . . .
H8 H 0.398241 1.105885 0.520585 0.037 Uiso 1 1 calc R . . . .
C9 C 0.40919(10) 0.9307(2) 0.57694(8) 0.0228(4) Uani 1 1 d . . . . .
C10 C 0.47611(10) 0.9474(2) 0.59094(8) 0.0214(4) Uani 1 1 d . . . . .
C11 C 0.51750(11) 1.0604(2) 0.56933(9) 0.0281(5) Uani 1 1 d . . . . .
H11 H 0.503170 1.134709 0.543153 0.034 Uiso 1 1 calc R . . . .
C12 C 0.57990(12) 1.0629(3) 0.58657(10) 0.0324(5) Uani 1 1 d . . . . .
H12 H 0.608954 1.139606 0.572490 0.039 Uiso 1 1 calc R . . . .
C13 C 0.59972(11) 0.9527(3) 0.62455(10) 0.0313(5) Uani 1 1 d . . . . .
H13 H 0.642603 0.952014 0.636418 0.038 Uiso 1 1 calc R . . . .
C14 C 0.55653(10) 0.8440(3) 0.64490(9) 0.0254(4) Uani 1 1 d . . . . .
H14 H 0.570211 0.768278 0.670897 0.030 Uiso 1 1 calc R . . . .

loop_
_atom_site_aniso_label
_atom_site_aniso_U_11
_atom_site_aniso_U_22
_atom_site_aniso_U_33
_atom_site_aniso_U_23
_atom_site_aniso_U_13
_atom_site_aniso_U_12
Co1 0.01715(15) 0.01735(13) 0.01715(15) -0.00018(9) -0.00029(10) 0.00059(9)
P1 0.0201(3) 0.0310(3) 0.0249(3) 0.0029(2) 0.0012(2) -0.0023(2)
F1 0.0400(8) 0.0421(8) 0.0448(9) 0.0060(7) -0.0072(7) -0.0170(6)
C1 0.0267(11) 0.0281(10) 0.0292(12) 0.0004(8) -0.0007(9) -0.0046(8)
N1 0.0233(9) 0.0225(8) 0.0204(9) -0.0009(6) -0.0005(7) 0.0014(7)
O1 0.0212(7) 0.0245(7) 0.0280(8) -0.0018(6) 0.0039(6) -0.0031(6)
F2 0.0383(9) 0.0704(10) 0.0253(8) 0.0066(7) 0.0060(6) 0.0060(7)
C2 0.0321(12) 0.0188(9) 0.0247(11) -0.0020(8) -0.0014(9) 0.0008(8)
N2 0.0213(9) 0.0207(7) 0.0232(9) -0.0008(6) -0.0005(7) 0.0022(6)
O2 0.0439(11) 0.0344(9) 0.0661(14) -0.0071(9) 0.0138(10) -0.0161(8)
O3 0.0224(7) 0.0214(6) 0.0183(7) 0.0005(5) -0.0011(6) 0.0037(5)
F3 0.0461(10) 0.0507(8) 0.0643(12) -0.0073(8) -0.0115(8) -0.0192(7)
C3 0.0243(10) 0.0167(8) 0.0217(10) 0.0020(7) 0.0004(8) -0.0027(7)
N3 0.0217(9) 0.0223(8) 0.0217(9) -0.0031(6) -0.0032(7) 0.0029(6)
C4 0.0256(11) 0.0260(9) 0.0193(10) -0.0011(8) 0.0018(8) 0.0030(8)
N4 0.0209(8) 0.0186(7) 0.0184(8) -0.0008(6) 0.0005(7) 0.0002(6)
O4 0.0397(9) 0.0265(7) 0.0217(8) 0.0016(6) -0.0071(7) 0.0055(6)
F4 0.0378(9) 0.0779(11) 0.0282(8) 0.0102(7) 0.0070(6) -0.0148(8)
F6 0.0305(8) 0.0529(9) 0.0552(10) 0.0046(8) 0.0025(7) 0.0147(7)
C6 0.0281(12) 0.0409(12) 0.0476(16) -0.0077(11) -0.0155(11) 0.0100(10)
C5 0.0249(11) 0.0293(10) 0.0370(13) -0.0030(9) -0.0063(10) 0.0021(8)
F5 0.0354(8) 0.0422(8) 0.0618(11) 0.0153(7) -0.0001(7) 0.0091(6)
C7 0.0449(15) 0.0341(11) 0.0306(13) -0.0040(10) -0.0159(11) 0.0161(10)
C8 0.0463(14) 0.0247(10) 0.0204(11) -0.0014(8) -0.0034(10) 0.0097(9)
C9 0.0296(11) 0.0195(8) 0.0192(10) -0.0042(7) -0.0007(8) 0.0041(8)
C10 0.0280(11) 0.0186(8) 0.0176(10) -0.0027(7) 0.0015(8) 0.0014(7)
C11 0.0383(13) 0.0208(9) 0.0253(12) 0.0009(8) 0.0073(10) -0.0016(8)
C12 0.0371(13) 0.0255(10) 0.0347(13) -0.0043(9) 0.0123(10) -0.0089(9)
C13 0.0223(11) 0.0342(11) 0.0373(14) -0.0053(10) 0.0025(10) -0.0050(9)
C14 0.0227(11) 0.0279(10) 0.0254(11) -0.0017(8) -0.0010(9) -0.0007(8)

loop_
_atom_type_symbol
_atom_type_description
_atom_type_scat_dispersion_real
_atom_type_scat_dispersion_imag
_atom_type_scat_source
C C 0.0033 0.0016 'International Tables Vol C Tables 4.2.6.8 and 6.1.1.4'
H H 0.0000 0.0000 'International Tables Vol C Tables 4.2.6.8 and 6.1.1.4'
Co Co 0.3494 0.9721 'International Tables Vol C Tables 4.2.6.8 and 6.1.1.4'
F F 0.0171 0.0103 'International Tables Vol C Tables 4.2.6.8 and 6.1.1.4'
N N 0.0061 0.0033 'International Tables Vol C Tables 4.2.6.8 and 6.1.1.4'
O O 0.0106 0.0060 'International Tables Vol C Tables 4.2.6.8 and 6.1.1.4'
P P 0.1023 0.0942 'International Tables Vol C Tables 4.2.6.8 and 6.1.1.4'

loop_
_geom_angle_atom_site_label_1
_geom_angle_atom_site_label_2
_geom_angle_atom_site_label_3
_geom_angle
_geom_angle_site_symmetry_1
_geom_angle_site_symmetry_3
_geom_angle_publ_flag
O1 Co1 N1 85.90(7) . . ?
O1 Co1 N2 88.96(7) . . ?
O1 Co1 O3 91.57(6) . . ?
O1 Co1 N3 92.66(7) . . ?
O1 Co1 N4 175.36(7) . . ?
N2 Co1 N1 172.25(7) . . ?
O3 Co1 N1 88.20(7) . . ?
O3 Co1 N2 86.15(7) . . ?
O3 Co1 N3 175.14(7) . . ?
O3 Co1 N4 92.67(7) . . ?
N3 Co1 N1 94.49(7) . . ?
N3 Co1 N2 91.53(7) . . ?
N3 Co1 N4 83.19(7) . . ?
N4 Co1 N1 92.35(7) . . ?
N4 Co1 N2 93.20(7) . . ?
F1 P1 F5 88.68(8) . . ?
F2 P1 F1 89.40(9) . . ?
F2 P1 F4 178.17(9) . . ?
F2 P1 F5 89.70(9) . . ?
F3 P1 F1 178.51(9) . . ?
F3 P1 F2 91.52(9) . . ?
F3 P1 F4 90.09(9) . . ?
F3 P1 F6 90.77(9) . . ?
F3 P1 F5 90.15(9) . . ?
F4 P1 F1 88.97(9) . . ?
F4 P1 F5 89.41(9) . . ?
F6 P1 F1 90.40(8) . . ?
F6 P1 F2 90.24(8) . . ?
F6 P1 F4 90.62(9) . . ?
F6 P1 F5 179.08(9) . . ?
O1 C1 C2 116.00(18) . . ?
O2 C1 O1 123.3(2) . . ?
O2 C1 C2 120.7(2) . . ?
Co1 N1 H1A 110.3 . . ?
Co1 N1 H1B 110.3 . . ?
H1A N1 H1B 108.5 . . ?
C2 N1 Co1 107.31(12) . . ?
C2 N1 H1A 110.3 . . ?
C2 N1 H1B 110.3 . . ?
C1 O1 Co1 115.32(14) . . ?
C1 C2 H2A 109.7 . . ?
C1 C2 H2B 109.7 . . ?
N1 C2 C1 109.70(16) . . ?
N1 C2 H2A 109.7 . . ?
N1 C2 H2B 109.7 . . ?
H2A C2 H2B 108.2 . . ?
Co1 N2 H2C 110.2 . . ?
Co1 N2 H2D 110.2 . . ?
H2C N2 H2D 108.5 . . ?
C4 N2 Co1 107.55(12) . . ?
C4 N2 H2C 110.2 . . ?
C4 N2 H2D 110.2 . . ?
C3 O3 Co1 114.85(12) . . ?
O3 C3 C4 115.66(18) . . ?
O4 C3 O3 123.75(18) . . ?
O4 C3 C4 120.58(19) . . ?
C5 N3 Co1 125.57(15) . . ?
C5 N3 C9 119.54(19) . . ?
C9 N3 Co1 114.79(14) . . ?
N2 C4 C3 109.33(17) . . ?
N2 C4 H4A 109.8 . . ?
N2 C4 H4B 109.8 . . ?
C3 C4 H4A 109.8 . . ?
C3 C4 H4B 109.8 . . ?
H4A C4 H4B 108.3 . . ?
C10 N4 Co1 114.60(14) . . ?
C14 N4 Co1 125.74(14) . . ?
C14 N4 C10 119.65(18) . . ?
C5 C6 H6 120.4 . . ?
C7 C6 H6 120.4 . . ?
C7 C6 C5 119.3(2) . . ?
N3 C5 C6 121.6(2) . . ?
N3 C5 H5 119.2 . . ?
C6 C5 H5 119.2 . . ?
C6 C7 H7 120.1 . . ?
C6 C7 C8 119.9(2) . . ?
C8 C7 H7 120.1 . . ?
C7 C8 H8 120.5 . . ?
C7 C8 C9 119.0(2) . . ?
C9 C8 H8 120.5 . . ?
N3 C9 C8 120.8(2) . . ?
N3 C9 C10 113.57(17) . . ?
C8 C9 C10 125.7(2) . . ?
N4 C10 C9 113.81(17) . . ?
N4 C10 C11 121.1(2) . . ?
C11 C10 C9 125.12(19) . . ?
C10 C11 H11 120.6 . . ?
C12 C11 C10 118.9(2) . . ?
C12 C11 H11 120.6 . . ?
C11 C12 H12 120.3 . . ?
C11 C12 C13 119.4(2) . . ?
C13 C12 H12 120.3 . . ?
C12 C13 H13 120.4 . . ?
C14 C13 C12 119.2(2) . . ?
C14 C13 H13 120.4 . . ?
N4 C14 C13 121.7(2) . . ?
N4 C14 H14 119.2 . . ?
C13 C14 H14 119.2 . . ?

loop_
_geom_bond_atom_site_label_1
_geom_bond_atom_site_label_2
_geom_bond_distance
_geom_bond_site_symmetry_2
_geom_bond_publ_flag
Co1 N1 1.9485(17) . ?
Co1 O1 1.8825(14) . ?
Co1 N2 1.9339(17) . ?
Co1 O3 1.8887(14) . ?
Co1 N3 1.9194(17) . ?
Co1 N4 1.9218(17) . ?
P1 F1 1.6039(14) . ?
P1 F2 1.5963(15) . ?
P1 F3 1.5785(15) . ?
P1 F4 1.6009(15) . ?
P1 F6 1.5809(14) . ?
P1 F5 1.6057(15) . ?
C1 O1 1.290(3) . ?
C1 C2 1.503(3) . ?
C1 O2 1.229(3) . ?
N1 H1A 0.9100 . ?
N1 H1B 0.9100 . ?
N1 C2 1.481(2) . ?
C2 H2A 0.9900 . ?
C2 H2B 0.9900 . ?
N2 H2C 0.9100 . ?
N2 H2D 0.9100 . ?
N2 C4 1.476(3) . ?
O3 C3 1.291(2) . ?
C3 C4 1.512(3) . ?
C3 O4 1.228(2) . ?
N3 C5 1.341(3) . ?
N3 C9 1.360(3) . ?
C4 H4A 0.9900 . ?
C4 H4B 0.9900 . ?
N4 C10 1.359(2) . ?
N4 C14 1.337(3) . ?
C6 H6 0.9500 . ?
C6 C5 1.382(3) . ?
C6 C7 1.367(4) . ?
C5 H5 0.9500 . ?
C7 H7 0.9500 . ?
C7 C8 1.382(3) . ?
C8 H8 0.9500 . ?
C8 C9 1.387(3) . ?
C9 C10 1.457(3) . ?
C10 C11 1.389(3) . ?
C11 H11 0.9500 . ?
C11 C12 1.382(3) . ?
C12 H12 0.9500 . ?
C12 C13 1.385(3) . ?
C13 H13 0.9500 . ?
C13 C14 1.378(3) . ?
C14 H14 0.9500 . ?

loop_
_platon_squeeze_void_nr
_platon_squeeze_void_average_x
_platon_squeeze_void_average_y
_platon_squeeze_void_average_z
_platon_squeeze_void_volume
_platon_squeeze_void_count_electrons
_platon_squeeze_void_content
1 0.250 -0.008 0.302 187 31 ' '
2 0.250 -0.048 0.802 187 31 ' '
3 0.750 -0.004 0.198 187 31 ' '
4 0.750 -0.049 0.698 187 31 ' '
